data_2007970
loop_
_publ_author_name
'Addlagatta Anthony'
'Mariusz Jaskolski'
'Ashwini Nangia'
'Gautam R. Desiraju'

_publ_section_title
;
 5\b-Androstan-3,17-dione
;
_journal_issue 12
_journal_name_full 'Acta Crystallographica Section C'
_journal_page_first 1898
_journal_page_last 1900
_journal_paper_doi 10.1107/S010827019800804X
_journal_volume 54
_journal_year 1998
_chemical_formula_moiety 'C19 H28 O2'
_chemical_formula_sum 'C19 H28 O2'
_chemical_formula_weight 288.41
_chemical_melting_point 420
_chemical_name_common 5\b-androstan-3,17-dione
_chemical_name_systematic 5\b-androstan-3,17-dione
_space_group_IT_number 19
_symmetry_cell_setting orthorhombic
_symmetry_space_group_name_Hall 'P 2ac 2ab'
_symmetry_space_group_name_H-M 'P 21 21 21'
_cell_angle_alpha 90.00
_cell_angle_beta 90.00
_cell_angle_gamma 90.00
_cell_formula_units_Z 4
_cell_length_a 7.9475(5)
_cell_length_b 8.3767(7)
_cell_length_c 25.019(2)
_cell_measurement_reflns_used 50
_cell_measurement_temperature 293(2)
_cell_measurement_theta_max 76
_cell_measurement_theta_min 15
_cell_volume 1665.6(2)
_computing_cell_refinement 'Kuma KM-4 User's Guide'
_computing_data_collection 'Kuma KM-4 User's Guide (Kuma, 1989)'
_computing_data_reduction 'Kuma KM-4 User's Guide'
_computing_molecular_graphics 'ORTEPII (Johnson, 1976) and PLUTO (Motherwell & Clegg, 1978)'
_computing_publication_material SHELXL93
_computing_structure_refinement 'SHELXL93 (Sheldrick, 1993)'
_computing_structure_solution 'SHELXS86 (Sheldrick, 1990)'
_diffrn_ambient_temperature 293(2)
_diffrn_measurement_device 'Kuma KM-4 diffractometer'
_diffrn_measurement_method \w/2\q
_diffrn_radiation_monochromator graphite
_diffrn_radiation_source 'fine-focus sealed tube'
_diffrn_radiation_type CuK\a
_diffrn_radiation_wavelength 1.54178
_diffrn_reflns_av_R_equivalents 0.000
_diffrn_reflns_av_sigmaI/netI 0.012
_diffrn_reflns_limit_h_max 9
_diffrn_reflns_limit_h_min 0
_diffrn_reflns_limit_k_max 10
_diffrn_reflns_limit_k_min 0
_diffrn_reflns_limit_l_max 30
_diffrn_reflns_limit_l_min 0
_diffrn_reflns_number 1835
_diffrn_reflns_theta_max 70.09
_diffrn_reflns_theta_min 3.53
_diffrn_standards_decay_% 'less than 2.5'
_diffrn_standards_interval_count 100
_diffrn_standards_number 2
_exptl_absorpt_coefficient_mu 0.561
_exptl_absorpt_correction_type none
_exptl_crystal_colour colourless
_exptl_crystal_density_diffrn 1.150
_exptl_crystal_density_meas ?
_exptl_crystal_description prism
_exptl_crystal_F_000 632
_exptl_crystal_size_max 0.4
_exptl_crystal_size_mid 0.4
_exptl_crystal_size_min 0.4
_refine_diff_density_max 0.109
_refine_diff_density_min -0.106
_refine_ls_extinction_coef 0.0025(4)
_refine_ls_extinction_method 'SHELXL93 (Sheldrick, 1993)'
_refine_ls_goodness_of_fit_all 1.049
_refine_ls_goodness_of_fit_obs 1.043
_refine_ls_hydrogen_treatment H_atoms_fixed
_refine_ls_matrix_type full
_refine_ls_number_parameters 191
_refine_ls_number_reflns 1833
_refine_ls_number_restraints 0
_refine_ls_restrained_S_all 1.075
_refine_ls_restrained_S_obs 1.043
_refine_ls_R_factor_all 0.040
_refine_ls_R_factor_obs 0.032
_refine_ls_shift/esd_max 0.000
_refine_ls_shift/esd_mean 0.000
_refine_ls_structure_factor_coef Fsqd
_refine_ls_weighting_details 'w = 1/[\s^2^(Fo^2^)+(0.0407P)^2^+0.2105P] where P=(Fo^2^+2Fc^2^)/3'
_refine_ls_weighting_scheme calc
_refine_ls_wR_factor_all 0.093
_refine_ls_wR_factor_obs 0.084
_reflns_number_observed 1608
_reflns_number_total 1835
_reflns_observed_criterion I>2\s(I)
_cod_data_source_file ka1287.cif
_cod_data_source_block I
_cod_depositor_comments
;
The following automatic conversions were performed:

'_chemical_melting_point' value '420 K' was changed to '420' - the
value should be numeric and without a unit designator.

Automatic conversion script
Id: cif_fix_values 1646 2011-03-28 12:23:43Z adriana 

The following automatic conversions were performed:

'_chemical_melting_point' value '420 K' was changed to '420' - the
value should be numeric and without a unit designator.

Automatic conversion script
Id: cif_fix_values 1715 2011-07-08 13:25:40Z adriana 

The following automatic conversions were performed:

'_exptl_crystal_density_meas' value 'not measured' was changed to '?'
- the value is perceived as not measured.

Automatic conversion script
Id: cif_fix_values 3008 2015-01-20 13:52:24Z robertas 

The following automatic conversions were performed:

'_refine_ls_weighting_scheme' value 'calc w =
1/[\s^2^(Fo^2^)+(0.0407P)^2^+0.2105P] where P=(Fo^2^+2Fc^2^)/3' was
changed to 'calc'. New tag '_refine_ls_weighting_details' was
created. The value of the new tag was set to 'w =
1/[\s^2^(Fo^2^)+(0.0407P)^2^+0.2105P] where P=(Fo^2^+2Fc^2^)/3'.

Automatic conversion script
Id: cif_fix_values 3143 2015-03-26 13:38:13Z robertas 
;
_cod_database_code 2007970

loop_
_symmetry_equiv_pos_as_xyz
'x, y, z'
'-x+1/2, -y, z+1/2'
'-x, y+1/2, -z+1/2'
'x+1/2, -y+1/2, -z'

loop_
_atom_site_aniso_label
_atom_site_aniso_U_11
_atom_site_aniso_U_22
_atom_site_aniso_U_33
_atom_site_aniso_U_12
_atom_site_aniso_U_13
_atom_site_aniso_U_23
C1 0.084(2) 0.098(2) 0.0784(14) 0.018(2) -0.0010(13) -0.0301(14)
C2 0.130(3) 0.0592(15) 0.101(2) 0.024(2) -0.022(2) -0.0208(15)
C3 0.124(2) 0.0593(14) 0.0727(14) -0.015(2) -0.026(2) 0.0054(12)
O3 0.192(3) 0.0614(10) 0.134(2) -0.0397(15) -0.054(2) 0.0116(11)
C4 0.0720(13) 0.0653(12) 0.0713(12) -0.0194(12) -0.0022(12) 0.0042(10)
C5 0.0573(11) 0.0621(11) 0.0551(10) -0.0078(10) -0.0053(9) 0.0049(9)
C6 0.0456(10) 0.0668(13) 0.0893(15) -0.0022(10) -0.0122(11) 0.0108(11)
C7 0.0420(10) 0.0571(11) 0.0847(14) 0.0066(9) 0.0005(9) -0.0024(11)
C8 0.0395(8) 0.0454(9) 0.0653(11) 0.0004(8) 0.0023(8) 0.0071(9)
C9 0.0424(9) 0.0512(9) 0.0580(9) 0.0032(8) 0.0054(8) 0.0025(9)
C10 0.0550(11) 0.0685(12) 0.0563(11) -0.0003(11) 0.0067(9) 0.0025(10)
C11 0.0447(10) 0.0819(14) 0.0771(13) 0.0132(11) 0.0029(10) -0.0112(12)
C12 0.0442(10) 0.0759(14) 0.0813(13) 0.0115(10) -0.0064(10) -0.0004(11)
C13 0.0465(9) 0.0595(11) 0.0623(11) -0.0010(10) -0.0055(9) 0.0052(9)
C14 0.0459(9) 0.0456(9) 0.0640(10) 0.0023(8) 0.0033(8) 0.0031(8)
C15 0.0658(12) 0.0595(12) 0.0869(14) 0.0089(11) -0.0001(12) -0.0116(12)
C16 0.087(2) 0.083(2) 0.0839(15) 0.0024(15) -0.0061(14) -0.0192(14)
C17 0.0705(13) 0.0608(12) 0.0719(12) -0.0053(11) -0.0082(11) 0.0041(10)
O17 0.0910(11) 0.0959(12) 0.0817(10) 0.0048(11) -0.0312(10) 0.0006(10)
C18 0.0600(12) 0.083(2) 0.0882(15) -0.0190(13) -0.0085(12) 0.0143(13)
C19 0.080(2) 0.123(2) 0.0635(13) -0.020(2) 0.0098(12) 0.0167(14)

loop_
_atom_site_label
_atom_site_fract_x
_atom_site_fract_y
_atom_site_fract_z
_atom_site_U_iso_or_equiv
_atom_site_thermal_displace_type
_atom_site_calc_flag
_atom_site_refinement_flags
_atom_site_occupancy
_atom_site_disorder_group
_atom_site_type_symbol
C1 -0.6783(4) -0.9765(3) -0.20519(10) 0.0866(8) Uani d . 1 . C
H11 -0.7127(4) -0.9984(3) -0.24166(10) 0.101 Uiso calc R 1 . H
H12 -0.5563(4) -0.9756(3) -0.20439(10) 0.101 Uiso calc R 1 . H
C2 -0.7408(4) -1.1111(3) -0.16951(12) 0.0967(9) Uani d . 1 . C
H21 -0.7022(4) -1.2125(3) -0.18366(12) 0.118 Uiso calc R 1 . H
H22 -0.6940(4) -1.0984(3) -0.13397(12) 0.106 Uiso calc R 1 . H
C3 -0.9278(4) -1.1123(3) -0.16607(10) 0.0852(8) Uani d . 1 . C
O3 -1.0072(4) -1.2354(2) -0.16821(9) 0.1292(9) Uani d . 1 . O
C4 -1.0090(3) -0.9554(3) -0.15801(9) 0.0695(6) Uani d . 1 . C
H41 -1.0012(3) -0.9281(3) -0.12042(9) 0.079 Uiso calc R 1 . H
H42 -1.1275(3) -0.9658(3) -0.16667(9) 0.090 Uiso calc R 1 . H
C5 -0.9362(3) -0.8166(3) -0.19071(8) 0.0582(5) Uani d . 1 . C
H51 -0.9701(3) -0.8331(3) -0.22797(8) 0.052 Uiso calc R 1 . H
C6 -1.0137(3) -0.6595(3) -0.17239(9) 0.0672(6) Uani d . 1 . C
H61 -0.9870(3) -0.5770(3) -0.19825(9) 0.078 Uiso calc R 1 . H
H62 -1.1352(3) -0.6707(3) -0.17129(9) 0.076 Uiso calc R 1 . H
C7 -0.9516(2) -0.6078(3) -0.11781(9) 0.0613(5) Uani d . 1 . C
H71 -0.9917(2) -0.6826(3) -0.09110(9) 0.075 Uiso calc R 1 . H
H72 -0.9979(2) -0.5036(3) -0.10939(9) 0.076 Uiso calc R 1 . H
C8 -0.7599(2) -0.5996(2) -0.11543(7) 0.0501(4) Uani d . 1 . C
H81 -0.7218(2) -0.5162(2) -0.14007(7) 0.058 Uiso calc R 1 . H
C9 -0.6815(2) -0.7599(2) -0.13305(7) 0.0505(4) Uani d . 1 . C
H91 -0.7243(2) -0.8407(2) -0.10819(7) 0.056 Uiso calc R 1 . H
C10 -0.7420(3) -0.8111(3) -0.18956(8) 0.0599(5) Uani d . 1 . C
C11 -0.4892(2) -0.7602(3) -0.12687(9) 0.0679(6) Uani d . 1 . C
H111 -0.4411(2) -0.6901(3) -0.15366(9) 0.083 Uiso calc R 1 . H
H112 -0.4477(2) -0.8672(3) -0.13375(9) 0.064 Uiso calc R 1 . H
C12 -0.4279(3) -0.7068(3) -0.07154(9) 0.0671(6) Uani d . 1 . C
H121 -0.4607(3) -0.7852(3) -0.04495(9) 0.078 Uiso calc R 1 . H
H122 -0.3061(3) -0.6992(3) -0.07151(9) 0.083 Uiso calc R 1 . H
C13 -0.5035(2) -0.5458(2) -0.05754(8) 0.0561(5) Uani d . 1 . C
C14 -0.6962(2) -0.5598(2) -0.06000(8) 0.0518(4) Uani d . 1 . C
H141 -0.7254(2) -0.6517(2) -0.03757(8) 0.053 Uiso calc R 1 . H
C15 -0.7587(3) -0.4129(3) -0.02979(9) 0.0708(6) Uani d . 1 . C
H151 -0.7546(3) -0.3185(3) -0.05218(9) 0.085 Uiso calc R 1 . H
H152 -0.8730(3) -0.4281(3) -0.01715(9) 0.082 Uiso calc R 1 . H
C16 -0.6356(3) -0.3998(3) 0.01682(10) 0.0846(7) Uani d . 1 . C
H161 -0.6104(3) -0.2888(3) 0.02443(10) 0.122 Uiso calc R 1 . H
H162 -0.6825(3) -0.4485(3) 0.04869(10) 0.106 Uiso calc R 1 . H
C17 -0.4784(3) -0.4875(3) -0.00071(9) 0.0677(5) Uani d . 1 . C
O17 -0.3538(2) -0.5063(2) 0.02630(7) 0.0895(5) Uani d . 1 . O
C18 -0.4315(3) -0.4121(3) -0.09291(10) 0.0771(7) Uani d . 1 . C
H181 -0.4816(3) -0.3120(3) -0.08305(10) 0.090 Uiso calc R 1 . H
H182 -0.4560(3) -0.4345(3) -0.12972(10) 0.087 Uiso calc R 1 . H
H183 -0.3118(3) -0.4061(3) -0.08804(10) 0.084 Uiso calc R 1 . H
C19 -0.6788(3) -0.6947(4) -0.23266(9) 0.0889(8) Uani d . 1 . C
H191 -0.7162(3) -0.5886(4) -0.22432(9) 0.096 Uiso calc R 1 . H
H192 -0.7227(3) -0.7260(4) -0.26684(9) 0.109 Uiso calc R 1 . H
H193 -0.5581(3) -0.6969(4) -0.23372(9) 0.123 Uiso calc R 1 . H

loop_
_atom_type_symbol
_atom_type_description
_atom_type_scat_dispersion_real
_atom_type_scat_dispersion_imag
_atom_type_scat_source
C C 0.0181 0.0091 'International Tables Vol C Tables 4.2.6.8 and 6.1.1.4'
H H 0.0000 0.0000 'International Tables Vol C Tables 4.2.6.8 and 6.1.1.4'
O O 0.0492 0.0322 'International Tables Vol C Tables 4.2.6.8 and 6.1.1.4'

loop_
_geom_angle_atom_site_label_1
_geom_angle_atom_site_label_2
_geom_angle_atom_site_label_3
_geom_angle
C2 C1 C10 114.5(2)
C2 C1 H11 108.64(14)
C10 C1 H11 108.64(13)
C2 C1 H12 108.6(2)
C10 C1 H12 108.64(13)
H11 C1 H12 107.6
C3 C2 C1 111.4(2)
C3 C2 H21 109.3(2)
C1 C2 H21 109.34(13)
C3 C2 H22 109.3(2)
C1 C2 H22 109.34(14)
H21 C2 H22 108.0
O3 C3 C4 122.4(3)
O3 C3 C2 121.6(3)
C4 C3 C2 116.0(2)
C3 C4 C5 115.9(2)
C3 C4 H41 108.32(13)
C5 C4 H41 108.32(12)
C3 C4 H42 108.32(14)
C5 C4 H42 108.32(12)
H41 C4 H42 107.4
C6 C5 C4 110.0(2)
C6 C5 C10 111.8(2)
C4 C5 C10 112.9(2)
C6 C5 H51 107.26(11)
C4 C5 H51 107.26(12)
C10 C5 H51 107.26(12)
C7 C6 C5 112.7(2)
C7 C6 H61 109.05(12)
C5 C6 H61 109.05(11)
C7 C6 H62 109.05(11)
C5 C6 H62 109.05(11)
H61 C6 H62 107.8
C6 C7 C8 111.9(2)
C6 C7 H71 109.23(12)
C8 C7 H71 109.23(12)
C6 C7 H72 109.23(11)
C8 C7 H72 109.23(12)
H71 C7 H72 107.9
C14 C8 C7 112.3(2)
C14 C8 C9 108.56(15)
C7 C8 C9 110.6(2)
C14 C8 H81 108.42(10)
C7 C8 H81 108.42(12)
C9 C8 H81 108.42(9)
C11 C9 C8 112.0(2)
C11 C9 C10 113.5(2)
C8 C9 C10 112.0(2)
C11 C9 H91 106.25(12)
C8 C9 H91 106.25(9)
C10 C9 H91 106.25(11)
C1 C10 C19 106.7(2)
C1 C10 C5 107.4(2)
C19 C10 C5 109.4(2)
C1 C10 C9 112.4(2)
C19 C10 C9 111.3(2)
C5 C10 C9 109.5(2)
C9 C11 C12 114.0(2)
C9 C11 H111 108.76(12)
C12 C11 H111 108.76(13)
C9 C11 H112 108.76(12)
C12 C11 H112 108.76(12)
H111 C11 H112 107.7
C13 C12 C11 110.0(2)
C13 C12 H121 109.67(11)
C11 C12 H121 109.67(13)
C13 C12 H122 109.67(11)
C11 C12 H122 109.67(11)
H121 C12 H122 108.2
C12 C13 C17 116.8(2)
C12 C13 C18 111.5(2)
C17 C13 C18 104.8(2)
C12 C13 C14 108.5(2)
C17 C13 C14 101.1(2)
C18 C13 C14 113.8(2)
C8 C14 C15 121.5(2)
C8 C14 C13 112.7(2)
C15 C14 C13 104.1(2)
C8 C14 H141 105.82(10)
C15 C14 H141 105.82(11)
C13 C14 H141 105.82(11)
C16 C15 C14 103.1(2)
C16 C15 H151 111.13(14)
C14 C15 H151 111.13(11)
C16 C15 H152 111.13(13)
C14 C15 H152 111.13(11)
H151 C15 H152 109.1
C17 C16 C15 105.8(2)
C17 C16 H161 110.57(13)
C15 C16 H161 110.57(14)
C17 C16 H162 110.57(14)
C15 C16 H162 110.57(14)
H161 C16 H162 108.7
O17 C17 C16 125.2(2)
O17 C17 C13 126.2(2)
C16 C17 C13 108.6(2)
C13 C18 H181 109.47(12)
C13 C18 H182 109.47(12)
H181 C18 H182 109.5
C13 C18 H183 109.47(11)
H181 C18 H183 109.5
H182 C18 H183 109.5
C10 C19 H191 109.47(14)
C10 C19 H192 109.47(13)
H191 C19 H192 109.5
C10 C19 H193 109.47(13)
H191 C19 H193 109.5
H192 C19 H193 109.5

loop_
_geom_bond_atom_site_label_1
_geom_bond_atom_site_label_2
_geom_bond_site_symmetry_2
_geom_bond_distance
_geom_bond_publ_flag
C1 C2 . 1.522(4) ?
C1 C10 . 1.526(3) ?
C1 H11 . 0.97 ?
C1 H12 . 0.97 ?
C2 C3 . 1.488(4) ?
C2 H21 . 0.97 ?
C2 H22 . 0.97 ?
C3 O3 . 1.210(3) ?
C3 C4 . 1.478(4) ?
C4 C5 . 1.535(3) ?
C4 H41 . 0.97 ?
C4 H42 . 0.97 ?
C5 C6 . 1.524(3) ?
C5 C10 . 1.545(3) ?
C5 H51 . 0.98 ?
C6 C7 . 1.515(3) ?
C6 H61 . 0.97 ?
C6 H62 . 0.97 ?
C7 C8 . 1.527(2) ?
C7 H71 . 0.97 ?
C7 H72 . 0.97 ?
C8 C14 . 1.514(3) ?
C8 C9 . 1.544(2) ?
C8 H81 . 0.98 ?
C9 C11 . 1.537(3) ?
C9 C10 . 1.554(3) ?
C9 H91 . 0.98 ?
C10 C19 . 1.538(3) ?
C11 C12 . 1.534(3) ?
C11 H111 . 0.97 ?
C11 H112 . 0.97 ?
C12 C13 . 1.518(3) ?
C12 H121 . 0.97 ?
C12 H122 . 0.97 ?
C13 C17 . 1.517(3) ?
C13 C18 . 1.538(3) ?
C13 C14 . 1.537(3) ?
C14 C15 . 1.527(3) ?
C14 H141 . 0.98 ?
C15 C16 . 1.526(3) ?
C15 H151 . 0.97 ?
C15 H152 . 0.97 ?
C16 C17 . 1.514(3) ?
C16 H161 . 0.97 ?
C16 H162 . 0.97 ?
C17 O17 . 1.209(3) ?
C18 H181 . 0.96 ?
C18 H182 . 0.96 ?
C18 H183 . 0.96 ?
C19 H191 . 0.96 ?
C19 H192 . 0.96 ?
C19 H193 . 0.96 ?

loop_
_geom_hbond_atom_site_label_D
_geom_hbond_atom_site_label_H
_geom_hbond_atom_site_label_A
_geom_hbond_site_symmetry_A
_geom_hbond_distance_DH
_geom_hbond_distance_HA
_geom_hbond_distance_DA
_geom_hbond_angle_DHA
C4 H41 O17 4_435 0.97 2.69 3.535(3) 146
C5 H51 O3 3_354 0.98 2.73 3.624(3) 152
C7 H72 O3 1_565 0.97 2.68 3.392(3) 130
C9 H91 O17 4_435 0.98 2.63 3.585(2) 165
C15 H151 O17 4_445 0.97 2.91 3.594(3) 129
C19 H192 O3 3_354 0.96 2.69 3.536(4) 147

loop_
_cod_related_entry_id
_cod_related_entry_database
_cod_related_entry_code
1 ChemSpider 389114
